data_4312784
loop_
_publ_author_name
'Mohammad A. Omary'
'Manal A. Rawashdeh-Omary'
'Himashinie V. K. Diyabalanage'
'H. V. Rasika Dias'

_publ_contact_author_address
;Dept. of Chemistry and Biochemistry
The University of Texas at Arlington
Arlington
Texas 76019-0065
USA
;
_publ_contact_author_email dias@uta.edu
_publ_contact_author_fax 817-272-3808
_publ_contact_author_name 'Dr. Rasika Dias'
_publ_contact_author_phone 817-272-3813
_publ_section_title
;
 Blue Phosphors of Dinuclear and Mononuclear Copper(I) and Silver(I)
 Complexes of 3,5-Bis(trifluoromethyl)pyrazolate and the Related
 Bis(pyrazolyl)borate
;
_journal_name_full 'Inorganic Chemistry'
_journal_page_first 8612
_journal_page_last 8614
_journal_paper_doi 10.1021/ic0347586
_journal_volume 42
_journal_year 2003
_chemical_formula_sum 'C18 H15 Ag B F12 N5'
_chemical_formula_weight 648.03
_chemical_name_common '[H2B(3,5-(CF3)2Pz)2]Ag(2,4,6-collidine)'
_chemical_name_systematic
; 
 ? 
;
_space_group_IT_number 4
_symmetry_cell_setting monoclinic
_symmetry_space_group_name_Hall 'P 2yb'
_symmetry_space_group_name_H-M 'P 1 21 1'
_atom_sites_solution_hydrogens geom
_atom_sites_solution_primary direct
_atom_sites_solution_secondary difmap
_audit_creation_method SHELXL-97
_cell_angle_alpha 90.00
_cell_angle_beta 99.612(2)
_cell_angle_gamma 90.00
_cell_formula_units_Z 2
_cell_length_a 8.8022(7)
_cell_length_b 15.0721(11)
_cell_length_c 8.8024(7)
_cell_measurement_temperature 100(2)
_cell_volume 1151.40(15)
_computing_cell_refinement 'Bruker XSCANS'
_computing_data_collection 'Bruker XSCANS'
_computing_data_reduction 'Bruker SHELXTL'
_computing_molecular_graphics 'Bruker SHELXTL'
_computing_publication_material 'Bruker SHELXTL'
_computing_structure_refinement 'SHELXL-97 (Sheldrick, 1997)'
_computing_structure_solution 'SHELXS-97 (Sheldrick, 1990)'
_diffrn_ambient_temperature 100(2)
_diffrn_measured_fraction_theta_full 0.999
_diffrn_measured_fraction_theta_max 0.999
_diffrn_measurement_device_type 'Bruker APEX'
_diffrn_measurement_method '\w scans'
_diffrn_radiation_monochromator graphite
_diffrn_radiation_source 'fine-focus sealed tube'
_diffrn_radiation_type MoK\a
_diffrn_radiation_wavelength 0.71073
_diffrn_reflns_av_R_equivalents 0.0189
_diffrn_reflns_av_sigmaI/netI 0.0351
_diffrn_reflns_limit_h_max 10
_diffrn_reflns_limit_h_min -10
_diffrn_reflns_limit_k_max 15
_diffrn_reflns_limit_k_min -18
_diffrn_reflns_limit_l_max 10
_diffrn_reflns_limit_l_min -10
_diffrn_reflns_number 7253
_diffrn_reflns_theta_full 26.00
_diffrn_reflns_theta_max 26.00
_diffrn_reflns_theta_min 1.35
_exptl_absorpt_coefficient_mu 0.990
_exptl_absorpt_correction_type multi-scan
_exptl_absorpt_process_details 'SADABS, 2000'
_exptl_crystal_colour colorless
_exptl_crystal_density_diffrn 1.869
_exptl_crystal_density_method 'not measured'
_exptl_crystal_description block
_exptl_crystal_F_000 636
_exptl_crystal_size_max 0.08
_exptl_crystal_size_mid 0.22
_exptl_crystal_size_min 0.29
_refine_diff_density_max 0.875
_refine_diff_density_min -0.300
_refine_diff_density_rms 0.096
_refine_ls_abs_structure_details 'Flack H D (1983), Acta Cryst. A39, 876-881'
_refine_ls_abs_structure_Flack 0.11(3)
_refine_ls_extinction_method none
_refine_ls_goodness_of_fit_ref 1.066
_refine_ls_hydrogen_treatment mixed
_refine_ls_matrix_type full
_refine_ls_number_parameters 341
_refine_ls_number_reflns 3945
_refine_ls_number_restraints 1
_refine_ls_restrained_S_all 1.066
_refine_ls_R_factor_all 0.0298
_refine_ls_R_factor_gt 0.0297
_refine_ls_shift/su_max 0.019
_refine_ls_shift/su_mean 0.001
_refine_ls_structure_factor_coef Fsqd
_refine_ls_weighting_details 'calc w=1/[\s^2^(Fo^2^)+(0.0509P)^2^+0.1076P] where P=(Fo^2^+2Fc^2^)/3'
_refine_ls_weighting_scheme calc
_refine_ls_wR_factor_gt 0.0736
_refine_ls_wR_factor_ref 0.0737
_reflns_number_gt 3930
_reflns_number_total 3945
_reflns_threshold_expression >2sigma(I)
_cod_data_source_file ic0347586si20030703_111401_3.cif
_cod_data_source_block rd5002
_cod_depositor_comments
;
The following automatic conversions were performed:

'_symmetry_cell_setting' value 'Monoclinic' changed to 'monoclinic'
according to the built-in table from CIF Core dictionary named
'cif_core.dic' version 2.4.1 from 2010-06-29.

Automatic conversion script
Id: cif_fix_values 1646 2011-03-28 12:23:43Z adriana 
;
_cod_database_code 4312784

loop_
_symmetry_equiv_pos_as_xyz
'x, y, z'
'-x, y+1/2, -z'

loop_
_atom_site_label
_atom_site_type_symbol
_atom_site_fract_x
_atom_site_fract_y
_atom_site_fract_z
_atom_site_U_iso_or_equiv
_atom_site_adp_type
_atom_site_occupancy
_atom_site_symmetry_multiplicity
_atom_site_calc_flag
_atom_site_refinement_flags
_atom_site_disorder_assembly
_atom_site_disorder_group
Ag Ag 1.16445(3) 1.001714(13) -1.31261(3) 0.02054(9) Uani 1 1 d . . .
N N 1.2155(4) 0.8624(3) -1.2799(4) 0.0158(7) Uani 1 1 d . . .
N11 N 1.1278(5) 1.1893(3) -1.1752(5) 0.0177(8) Uani 1 1 d . . .
N12 N 1.0393(4) 1.1176(3) -1.2227(5) 0.0184(8) Uani 1 1 d . . .
N21 N 1.3092(4) 1.1851(3) -1.3740(4) 0.0168(8) Uani 1 1 d . . .
N22 N 1.2479(4) 1.1156(3) -1.4570(5) 0.0177(8) Uani 1 1 d . . .
B B 1.3019(8) 1.1885(5) -1.1949(8) 0.0155(13) Uani 1 1 d . . .
C2 C 1.1382(5) 0.8018(3) -1.3754(6) 0.0214(10) Uani 1 1 d . . .
C3 C 1.1719(6) 0.7128(4) -1.3624(6) 0.0265(11) Uani 1 1 d . . .
H3A H 1.1146 0.6717 -1.4311 0.032 Uiso 1 1 calc R . .
C4 C 1.2906(6) 0.6826(3) -1.2480(7) 0.0259(11) Uani 1 1 d . . .
C5 C 1.3668(5) 0.7452(3) -1.1502(6) 0.0201(10) Uani 1 1 d . . .
H5A H 1.4459 0.7268 -1.0694 0.024 Uiso 1 1 calc R . .
C6 C 1.3307(6) 0.8353(4) -1.1672(7) 0.0167(12) Uani 1 1 d . . .
C7 C 1.0122(7) 0.8373(4) -1.4971(8) 0.0352(13) Uani 1 1 d . . .
H7A H 1.0060 0.9019 -1.4868 0.053 Uiso 1 1 calc R . .
H7B H 0.9136 0.8106 -1.4844 0.053 Uiso 1 1 calc R . .
H7C H 1.0350 0.8226 -1.5994 0.053 Uiso 1 1 calc R . .
C8 C 1.3340(7) 0.5870(4) -1.2340(8) 0.0416(15) Uani 1 1 d . . .
H8A H 1.4190 0.5790 -1.1477 0.062 Uiso 1 1 calc R . .
H8B H 1.3666 0.5670 -1.3295 0.062 Uiso 1 1 calc R . .
H8C H 1.2451 0.5520 -1.2155 0.062 Uiso 1 1 calc R . .
C9 C 1.4093(6) 0.9056(4) -1.0652(6) 0.0266(11) Uani 1 1 d . . .
H9A H 1.3656 0.9636 -1.0989 0.040 Uiso 1 1 calc R . .
H9B H 1.5197 0.9052 -1.0704 0.040 Uiso 1 1 calc R . .
H9C H 1.3946 0.8945 -0.9589 0.040 Uiso 1 1 calc R . .
C13 C 0.8986(6) 1.1372(4) -1.1953(7) 0.0246(12) Uani 1 1 d . . .
C14 C 0.8915(6) 1.2185(4) -1.1284(6) 0.0259(12) Uani 1 1 d . . .
H14A H 0.8055 1.2467 -1.0969 0.031 Uiso 1 1 calc R . .
C15 C 1.0418(6) 1.2496(4) -1.1178(6) 0.0217(11) Uani 1 1 d . . .
C16 C 0.7696(6) 1.0721(4) -1.2395(7) 0.0295(13) Uani 1 1 d . . .
C17 C 1.1020(7) 1.3356(4) -1.0486(7) 0.0282(13) Uani 1 1 d . . .
C23 C 1.2672(5) 1.1305(4) -1.6017(6) 0.0199(10) Uani 1 1 d . . .
C24 C 1.3425(6) 1.2093(4) -1.6142(6) 0.0215(11) Uani 1 1 d . . .
H24A H 1.3699 1.2352 -1.7042 0.026 Uiso 1 1 calc R . .
C25 C 1.3690(5) 1.2419(3) -1.4673(6) 0.0187(10) Uani 1 1 d . . .
C26 C 1.2097(6) 1.0647(4) -1.7243(6) 0.0254(11) Uani 1 1 d . . .
C27 C 1.4513(6) 1.3261(4) -1.4142(7) 0.0244(12) Uani 1 1 d . . .
F16C F 0.8015(5) 1.0101(5) -1.3290(9) 0.111(3) Uani 1 1 d . . .
F16B F 0.6452(6) 1.1072(4) -1.3088(10) 0.114(3) Uani 1 1 d . . .
F16A F 0.7342(9) 1.0306(5) -1.1199(7) 0.130(4) Uani 1 1 d . . .
F17C F 1.1593(4) 1.3881(2) -1.1448(4) 0.0284(7) Uani 1 1 d . . .
F17B F 0.9893(5) 1.3820(3) -0.9976(5) 0.0403(9) Uani 1 1 d . . .
F17A F 1.2119(5) 1.3238(3) -0.9251(4) 0.0392(9) Uani 1 1 d . . .
F26C F 1.2812(5) 0.9887(4) -1.7036(4) 0.0510(12) Uani 1 1 d . . .
F26B F 1.2269(7) 1.0923(3) -1.8617(4) 0.0592(13) Uani 1 1 d . . .
F26A F 1.0611(4) 1.0454(3) -1.7293(5) 0.0566(12) Uani 1 1 d . . .
F27C F 1.5768(4) 1.3106(2) -1.3078(5) 0.0368(9) Uani 1 1 d . . .
F27B F 1.3653(4) 1.3835(2) -1.3510(4) 0.0298(7) Uani 1 1 d . . .
F27A F 1.4979(4) 1.3667(3) -1.5324(4) 0.0390(9) Uani 1 1 d . . .
H2 H 1.370(10) 1.233(6) -1.137(10) 0.050 Uiso 1 1 d . . .
H1 H 1.367(9) 1.137(6) -1.135(9) 0.050 Uiso 1 1 d . . .

loop_
_atom_site_aniso_label
_atom_site_aniso_U_11
_atom_site_aniso_U_22
_atom_site_aniso_U_33
_atom_site_aniso_U_23
_atom_site_aniso_U_13
_atom_site_aniso_U_12
Ag 0.02013(14) 0.01406(14) 0.02516(15) 0.0022(3) -0.00282(9) -0.0003(2)
N 0.0125(16) 0.017(2) 0.018(2) -0.0004(16) 0.0039(13) 0.0009(15)
N11 0.0200(19) 0.017(2) 0.0151(18) 0.0029(17) 0.0012(15) 0.0010(17)
N12 0.0140(18) 0.025(2) 0.0156(18) 0.0034(17) 0.0005(14) 0.0009(16)
N21 0.0151(17) 0.019(2) 0.0167(19) 0.0004(17) 0.0028(14) 0.0040(16)
N22 0.0150(17) 0.017(2) 0.0188(18) -0.0035(17) -0.0032(15) 0.0010(15)
B 0.015(3) 0.018(3) 0.012(3) 0.002(2) -0.0006(18) 0.009(2)
C2 0.022(2) 0.016(2) 0.026(2) -0.001(2) 0.0042(18) -0.0056(19)
C3 0.033(3) 0.018(3) 0.029(2) -0.008(2) 0.0058(19) -0.008(2)
C4 0.023(2) 0.018(3) 0.038(3) 0.003(2) 0.0107(19) 0.001(2)
C5 0.020(2) 0.021(3) 0.020(2) 0.003(2) 0.0053(16) 0.0020(19)
C6 0.013(3) 0.018(3) 0.020(3) -0.006(2) 0.0052(19) -0.0058(19)
C7 0.030(3) 0.027(3) 0.041(4) -0.003(3) -0.014(2) -0.006(2)
C8 0.042(3) 0.021(3) 0.061(4) 0.005(3) 0.005(3) 0.003(2)
C9 0.026(3) 0.026(3) 0.024(3) -0.002(2) -0.0034(18) 0.000(2)
C13 0.019(2) 0.023(3) 0.033(3) 0.007(2) 0.008(2) 0.002(2)
C14 0.025(3) 0.027(3) 0.027(3) -0.002(2) 0.011(2) 0.003(2)
C15 0.024(2) 0.022(3) 0.020(2) 0.002(2) 0.005(2) 0.005(2)
C16 0.015(2) 0.032(3) 0.043(3) -0.003(3) 0.011(2) -0.007(2)
C17 0.036(3) 0.025(3) 0.024(3) -0.003(2) 0.007(2) 0.006(2)
C23 0.018(2) 0.024(3) 0.018(2) 0.002(2) 0.0029(18) 0.005(2)
C24 0.022(2) 0.022(3) 0.021(3) 0.002(2) 0.006(2) 0.000(2)
C25 0.013(2) 0.015(3) 0.030(3) -0.001(2) 0.008(2) -0.0008(18)
C26 0.032(3) 0.019(3) 0.024(3) 0.002(2) 0.001(2) 0.001(2)
C27 0.022(2) 0.024(3) 0.029(3) -0.004(2) 0.011(2) -0.004(2)
F16C 0.043(2) 0.103(5) 0.196(7) -0.098(6) 0.047(3) -0.045(4)
F16B 0.041(3) 0.039(3) 0.240(9) 0.028(4) -0.045(4) -0.010(2)
F16A 0.145(6) 0.157(8) 0.079(4) 0.033(4) -0.011(4) -0.116(6)
F17C 0.0339(16) 0.0214(17) 0.0301(16) -0.0024(14) 0.0060(13) 0.0017(14)
F17B 0.047(2) 0.031(2) 0.048(2) -0.0124(18) 0.0237(17) 0.0080(17)
F17A 0.054(2) 0.033(2) 0.0255(18) -0.0053(16) -0.0082(16) 0.0030(18)
F26C 0.072(2) 0.033(3) 0.0409(17) -0.009(2) -0.0101(16) 0.024(3)
F26B 0.118(4) 0.046(3) 0.0166(16) -0.0017(17) 0.018(2) -0.023(3)
F26A 0.0334(19) 0.077(3) 0.059(2) -0.039(2) 0.0066(17) -0.0112(18)
F27C 0.0249(17) 0.025(2) 0.056(2) -0.0047(18) -0.0047(16) -0.0074(14)
F27B 0.0339(16) 0.0199(17) 0.0367(18) -0.0041(15) 0.0092(14) -0.0015(13)
F27A 0.051(2) 0.027(2) 0.044(2) -0.0015(16) 0.0224(17) -0.0166(17)

loop_
_atom_type_symbol
_atom_type_description
_atom_type_scat_dispersion_real
_atom_type_scat_dispersion_imag
_atom_type_scat_source
C C 0.0033 0.0016 'International Tables Vol C Tables 4.2.6.8 and 6.1.1.4'
H H 0.0000 0.0000 'International Tables Vol C Tables 4.2.6.8 and 6.1.1.4'
B B 0.0013 0.0007 'International Tables Vol C Tables 4.2.6.8 and 6.1.1.4'
N N 0.0061 0.0033 'International Tables Vol C Tables 4.2.6.8 and 6.1.1.4'
F F 0.0171 0.0103 'International Tables Vol C Tables 4.2.6.8 and 6.1.1.4'
Ag Ag -0.8971 1.1015 'International Tables Vol C Tables 4.2.6.8 and 6.1.1.4'

loop_
_geom_angle_atom_site_label_1
_geom_angle_atom_site_label_2
_geom_angle_atom_site_label_3
_geom_angle
_geom_angle_site_symmetry_1
_geom_angle_site_symmetry_3
_geom_angle_publ_flag
N Ag N12 143.38(15) . . ?
N Ag N22 135.52(14) . . ?
N12 Ag N22 80.76(14) . . ?
C2 N C6 119.4(4) . . ?
C2 N Ag 120.3(3) . . ?
C6 N Ag 120.3(3) . . ?
C15 N11 N12 109.1(4) . . ?
C15 N11 B 132.2(5) . . ?
N12 N11 B 118.7(4) . . ?
C13 N12 N11 105.7(4) . . ?
C13 N12 Ag 138.6(4) . . ?
N11 N12 Ag 115.6(3) . . ?
N22 N21 C25 109.1(4) . . ?
N22 N21 B 119.1(4) . . ?
C25 N21 B 131.8(5) . . ?
C23 N22 N21 106.6(4) . . ?
C23 N22 Ag 138.6(4) . . ?
N21 N22 Ag 114.5(3) . . ?
N11 B N21 108.2(4) . . ?
N C2 C3 122.0(5) . . ?
N C2 C7 116.0(4) . . ?
C3 C2 C7 122.0(5) . . ?
C2 C3 C4 120.1(5) . . ?
C5 C4 C3 117.1(5) . . ?
C5 C4 C8 121.3(5) . . ?
C3 C4 C8 121.5(5) . . ?
C4 C5 C6 121.5(5) . . ?
N C6 C5 119.9(5) . . ?
N C6 C9 116.3(5) . . ?
C5 C6 C9 123.7(5) . . ?
N12 C13 C14 112.8(5) . . ?
N12 C13 C16 119.6(5) . . ?
C14 C13 C16 127.6(5) . . ?
C13 C14 C15 102.8(5) . . ?
N11 C15 C14 109.7(5) . . ?
N11 C15 C17 124.2(5) . . ?
C14 C15 C17 126.1(5) . . ?
F16B C16 F16C 105.4(6) . . ?
F16B C16 F16A 106.4(6) . . ?
F16C C16 F16A 104.6(7) . . ?
F16B C16 C13 113.9(6) . . ?
F16C C16 C13 113.7(4) . . ?
F16A C16 C13 112.1(5) . . ?
F17C C17 F17A 107.4(5) . . ?
F17C C17 F17B 106.5(5) . . ?
F17A C17 F17B 105.7(5) . . ?
F17C C17 C15 114.0(5) . . ?
F17A C17 C15 112.0(5) . . ?
F17B C17 C15 110.8(5) . . ?
N22 C23 C24 111.3(5) . . ?
N22 C23 C26 119.9(5) . . ?
C24 C23 C26 128.9(5) . . ?
C25 C24 C23 104.1(4) . . ?
N21 C25 C24 109.0(4) . . ?
N21 C25 C27 124.3(4) . . ?
C24 C25 C27 126.7(5) . . ?
F26C C26 F26B 106.3(5) . . ?
F26C C26 F26A 105.1(5) . . ?
F26B C26 F26A 107.6(5) . . ?
F26C C26 C23 112.7(4) . . ?
F26B C26 C23 112.3(5) . . ?
F26A C26 C23 112.4(5) . . ?
F27A C27 F27B 107.4(5) . . ?
F27A C27 F27C 107.4(5) . . ?
F27B C27 F27C 106.3(5) . . ?
F27A C27 C25 110.0(5) . . ?
F27B C27 C25 113.8(4) . . ?
F27C C27 C25 111.7(5) . . ?

loop_
_geom_bond_atom_site_label_1
_geom_bond_atom_site_label_2
_geom_bond_distance
_geom_bond_site_symmetry_2
_geom_bond_publ_flag
Ag N 2.156(4) . ?
Ag N12 2.276(4) . ?
Ag N22 2.326(4) . ?
N C2 1.347(6) . ?
N C6 1.358(6) . ?
N11 C15 1.335(7) . ?
N11 N12 1.357(6) . ?
N11 B 1.571(8) . ?
N12 C13 1.334(7) . ?
N21 N22 1.339(6) . ?
N21 C25 1.351(6) . ?
N21 B 1.590(8) . ?
N22 C23 1.332(6) . ?
C2 C3 1.374(7) . ?
C2 C7 1.506(7) . ?
C3 C4 1.400(8) . ?
C4 C5 1.373(7) . ?
C4 C8 1.492(8) . ?
C5 C6 1.398(8) . ?
C6 C9 1.483(7) . ?
C13 C14 1.366(9) . ?
C13 C16 1.501(8) . ?
C14 C15 1.392(7) . ?
C15 C17 1.490(9) . ?
C16 F16B 1.276(8) . ?
C16 F16C 1.284(8) . ?
C16 F16A 1.306(8) . ?
C17 F17C 1.319(7) . ?
C17 F17A 1.341(7) . ?
C17 F17B 1.350(7) . ?
C23 C24 1.373(8) . ?
C23 C26 1.491(8) . ?
C24 C25 1.366(7) . ?
C25 C27 1.497(8) . ?
C26 F26C 1.306(8) . ?
C26 F26B 1.312(7) . ?
C26 F26A 1.334(7) . ?
C27 F27A 1.331(7) . ?
C27 F27B 1.331(6) . ?
C27 F27C 1.344(7) . ?
